data_2231971
loop_
_publ_author_name
'Tarahhomi, Atekeh'
'Pourayoubi, Mehrdad'
'Rheingold, Arnold L.'
'Golen, James A.'

_publ_section_title
;
 <i>N</i>,<i>N</i>,<i>N</i>',<i>N</i>'-Tetraethyl-<i>N</i>''-(2-fluorobenzoyl)phosphoric
 triamide
;
_journal_coeditor_code LH5308
_journal_issue 10
_journal_name_full 'Acta Crystallographica Section E'
_journal_page_first o2643
_journal_paper_doi 10.1107/S1600536811036944
_journal_volume 67
_journal_year 2011
_chemical_formula_iupac 'C15 H25 F N3 O2 P'
_chemical_formula_moiety 'C15 H25 F N3 O2 P'
_chemical_formula_sum 'C15 H25 F N3 O2 P'
_chemical_formula_weight 329.35
_chemical_name_systematic
;
<i>N</i>,<i>N</i>,<i>N</i>',<i>N</i>'-Tetraethyl-<i>N</i>''-(2-
fluorobenzoyl)phosphoric triamide
;
_space_group_IT_number 14
_symmetry_cell_setting monoclinic
_symmetry_space_group_name_Hall '-P 2ybc'
_symmetry_space_group_name_H-M 'P 1 21/c 1'
_atom_sites_solution_hydrogens geom
_atom_sites_solution_primary direct
_atom_sites_solution_secondary difmap
_audit_creation_method SHELXL-97
_cell_angle_alpha 90.00
_cell_angle_beta 91.4430(10)
_cell_angle_gamma 90.00
_cell_formula_units_Z 4
_cell_length_a 10.9296(9)
_cell_length_b 12.2221(10)
_cell_length_c 12.3423(10)
_cell_measurement_reflns_used 6938
_cell_measurement_temperature 100(2)
_cell_measurement_theta_max 27.90
_cell_measurement_theta_min 2.50
_cell_volume 1648.2(2)
_computing_cell_refinement 'SAINT (Bruker, 2005)'
_computing_data_collection 'APEX2 (Bruker, 2005)'
_computing_data_reduction 'SAINT (Bruker, 2005)'
_computing_molecular_graphics 'SHELXTL (Sheldrick, 2008)'
_computing_publication_material 'SHELXTL (Sheldrick, 2008) and enCIFer (Allen <i>et al.</i>, 2004)'
_computing_structure_refinement 'SHELXL97 (Sheldrick, 2008)'
_computing_structure_solution 'SHELXS97 (Sheldrick, 2008)'
_diffrn_ambient_temperature 100(2)
_diffrn_measured_fraction_theta_full 1.000
_diffrn_measured_fraction_theta_max 0.940
_diffrn_measurement_device_type 'Bruker APEXII CCD'
_diffrn_measurement_method '\f and \w'
_diffrn_radiation_monochromator graphite
_diffrn_radiation_source 'fine-focus sealed tube'
_diffrn_radiation_type MoK\a
_diffrn_radiation_wavelength 0.71073
_diffrn_reflns_av_R_equivalents 0.0511
_diffrn_reflns_av_sigmaI/netI 0.0499
_diffrn_reflns_limit_h_max 7
_diffrn_reflns_limit_h_min -14
_diffrn_reflns_limit_k_max 14
_diffrn_reflns_limit_k_min -16
_diffrn_reflns_limit_l_max 16
_diffrn_reflns_limit_l_min -15
_diffrn_reflns_number 11336
_diffrn_reflns_theta_full 25.00
_diffrn_reflns_theta_max 27.99
_diffrn_reflns_theta_min 1.86
_exptl_absorpt_coefficient_mu 0.188
_exptl_absorpt_correction_T_max 0.9372
_exptl_absorpt_correction_T_min 0.9203
_exptl_absorpt_correction_type multi-scan
_exptl_absorpt_process_details '(SADABS; Bruker, 2005)'
_exptl_crystal_colour colourless
_exptl_crystal_density_diffrn 1.327
_exptl_crystal_density_method 'not measured'
_exptl_crystal_description Block
_exptl_crystal_F_000 704
_exptl_crystal_size_max 0.45
_exptl_crystal_size_mid 0.40
_exptl_crystal_size_min 0.35
_refine_diff_density_max 0.546
_refine_diff_density_min -0.424
_refine_ls_extinction_method none
_refine_ls_goodness_of_fit_ref 1.076
_refine_ls_hydrogen_treatment mixed
_refine_ls_matrix_type full
_refine_ls_number_parameters 236
_refine_ls_number_reflns 3741
_refine_ls_number_restraints 6
_refine_ls_restrained_S_all 1.079
_refine_ls_R_factor_all 0.0591
_refine_ls_R_factor_gt 0.0466
_refine_ls_shift/su_max 0.000
_refine_ls_shift/su_mean 0.000
_refine_ls_structure_factor_coef Fsqd
_refine_ls_weighting_details 'calc w=1/[\s^2^(Fo^2^)+(0.0487P)^2^+0.7763P] where P=(Fo^2^+2Fc^2^)/3'
_refine_ls_weighting_scheme calc
_refine_ls_wR_factor_gt 0.1096
_refine_ls_wR_factor_ref 0.1215
_reflns_number_gt 3056
_reflns_number_total 3741
_reflns_threshold_expression I>2\s(I)
_cod_data_source_file lh5308.cif
_cod_data_source_block I
_cod_original_sg_symbol_H-M 'P 21/c'
_cod_database_code 2231971
_cod_database_fobs_code 2231971

loop_
_symmetry_equiv_pos_as_xyz
'x, y, z'
'-x, y+1/2, -z+1/2'
'-x, -y, -z'
'x, -y-1/2, z-1/2'

loop_
_atom_site_type_symbol
_atom_site_label
_atom_site_fract_x
_atom_site_fract_y
_atom_site_fract_z
_atom_site_U_iso_or_equiv
_atom_site_adp_type
_atom_site_calc_flag
_atom_site_refinement_flags
_atom_site_occupancy
_atom_site_symmetry_multiplicity
_atom_site_disorder_assembly
_atom_site_disorder_group
P P1 0.62104(4) 0.64819(4) 0.52994(4) 0.01901(14) Uani d . 1 1 C .
F F1 0.88953(13) 0.41423(11) 0.83105(10) 0.0338(3) Uani d PD 0.90 1 A 1
F F1A 0.7449(9) 0.3460(7) 0.4748(4) 0.019(2) Uani d PD 0.10 1 B 2
O O1 0.83305(12) 0.57884(11) 0.68306(10) 0.0259(3) Uani d . 1 1 . .
O O2 0.52742(11) 0.62160(11) 0.44464(10) 0.0230(3) Uani d . 1 1 . .
N N1 0.66071(13) 0.52777(13) 0.58794(12) 0.0199(3) Uani d D 1 1 . .
H H1N 0.6116(17) 0.4741(15) 0.5750(16) 0.024 Uiso d D 1 1 . .
N N2 0.57927(14) 0.72748(13) 0.62914(12) 0.0260(4) Uani d D 1 1 . .
N N3 0.73894(13) 0.70810(12) 0.47587(11) 0.0201(3) Uani d . 1 1 . .
C C1 0.86735(17) 0.34892(16) 0.74688(15) 0.0254(4) Uani d D 1 1 . .
H H1A 0.8811 0.3968 0.8066 0.030 Uiso calc PR 0.10 1 . .
C C2 0.91255(17) 0.24343(17) 0.75327(17) 0.0303(5) Uani d . 1 1 . .
H H2 0.9557 0.2194 0.8167 0.036 Uiso calc R 1 1 . .
C C3 0.89453(18) 0.17367(17) 0.66716(17) 0.0300(4) Uani d . 1 1 . .
H H3 0.9265 0.1014 0.6704 0.036 Uiso calc R 1 1 . .
C C4 0.82999(18) 0.20843(16) 0.57575(16) 0.0289(4) Uani d . 1 1 . .
H H4 0.8176 0.1603 0.5161 0.035 Uiso calc R 1 1 . .
C C5 0.78342(17) 0.31405(16) 0.57156(15) 0.0243(4) Uani d D 1 1 . .
H H5A 0.7374 0.3366 0.5092 0.029 Uiso calc PR 0.90 1 . .
C C6 0.80224(15) 0.38782(15) 0.65610(14) 0.0200(4) Uani d . 1 1 . .
C C7 0.76718(16) 0.50656(15) 0.64574(13) 0.0203(4) Uani d . 1 1 . .
C C8 0.5579(3) 0.8451(2) 0.6092(2) 0.0279(7) Uani d PD 0.755(6) 1 C 1
H H8A 0.5829 0.8629 0.5347 0.034 Uiso calc PR 0.755(6) 1 C 1
H H8B 0.6103 0.8880 0.6601 0.034 Uiso calc PR 0.755(6) 1 C 1
C C9 0.4260(3) 0.8792(3) 0.6222(3) 0.0463(10) Uani d PD 0.755(6) 1 C 1
H H9A 0.4164 0.9562 0.6016 0.069 Uiso calc PR 0.755(6) 1 C 1
H H9B 0.4033 0.8698 0.6980 0.069 Uiso calc PR 0.755(6) 1 C 1
H H9C 0.3728 0.8338 0.5756 0.069 Uiso calc PR 0.755(6) 1 C 1
C C8A 0.4916(9) 0.8158(7) 0.5807(7) 0.032(2) Uani d PD 0.245(6) 1 C 2
H H8AA 0.5086 0.8280 0.5032 0.038 Uiso calc PR 0.245(6) 1 C 2
H H8AB 0.4054 0.7922 0.5867 0.038 Uiso calc PR 0.245(6) 1 C 2
C C9A 0.5141(8) 0.9196(7) 0.6449(7) 0.033(3) Uani d PD 0.245(6) 1 C 2
H H9AA 0.4629 0.9785 0.6147 0.049 Uiso calc PR 0.245(6) 1 C 2
H H9AB 0.6005 0.9403 0.6409 0.049 Uiso calc PR 0.245(6) 1 C 2
H H9AC 0.4935 0.9073 0.7208 0.049 Uiso calc PR 0.245(6) 1 C 2
C C10 0.54246(19) 0.68425(18) 0.73515(15) 0.0297(4) Uani d . 1 1 C .
H H10A 0.5370 0.7459 0.7868 0.036 Uiso calc R 1 1 . .
H H10B 0.6071 0.6341 0.7629 0.036 Uiso calc R 1 1 . .
C C11 0.4206(2) 0.6232(2) 0.7324(2) 0.0485(6) Uani d . 1 1 . .
H H11A 0.3562 0.6713 0.7029 0.073 Uiso calc R 1 1 C .
H H11B 0.4002 0.6010 0.8061 0.073 Uiso calc R 1 1 . .
H H11C 0.4271 0.5582 0.6865 0.073 Uiso calc R 1 1 . .
C C12 0.78030(17) 0.66718(17) 0.37025(15) 0.0260(4) Uani d . 1 1 C .
H H12A 0.8211 0.7276 0.3318 0.031 Uiso calc R 1 1 . .
H H12B 0.7077 0.6450 0.3259 0.031 Uiso calc R 1 1 . .
C C13 0.86787(19) 0.57083(18) 0.37903(18) 0.0358(5) Uani d . 1 1 . .
H H13A 0.9365 0.5897 0.4281 0.054 Uiso calc R 1 1 C .
H H13B 0.8989 0.5536 0.3072 0.054 Uiso calc R 1 1 . .
H H13C 0.8247 0.5071 0.4074 0.054 Uiso calc R 1 1 . .
C C14 0.82939(17) 0.77616(15) 0.53521(15) 0.0241(4) Uani d . 1 1 C .
H H14A 0.9105 0.7403 0.5329 0.029 Uiso calc R 1 1 . .
H H14B 0.8062 0.7812 0.6121 0.029 Uiso calc R 1 1 . .
C C15 0.8391(2) 0.89111(17) 0.48869(18) 0.0343(5) Uani d . 1 1 . .
H H15A 0.8554 0.8867 0.4111 0.051 Uiso calc R 1 1 C .
H H15B 0.9060 0.9304 0.5259 0.051 Uiso calc R 1 1 . .
H H15C 0.7620 0.9303 0.4991 0.051 Uiso calc R 1 1 . .

loop_
_atom_site_aniso_label
_atom_site_aniso_U_11
_atom_site_aniso_U_22
_atom_site_aniso_U_33
_atom_site_aniso_U_12
_atom_site_aniso_U_13
_atom_site_aniso_U_23
P1 0.0162(2) 0.0221(3) 0.0187(2) 0.00183(17) 0.00024(16) 0.00116(17)
F1 0.0485(8) 0.0294(7) 0.0229(6) 0.0034(6) -0.0118(6) -0.0017(5)
F1A 0.025(5) 0.014(5) 0.018(5) 0.003(4) -0.003(4) 0.003(4)
O1 0.0268(7) 0.0235(7) 0.0271(7) -0.0039(6) -0.0082(5) 0.0007(5)
O2 0.0172(6) 0.0280(7) 0.0236(6) -0.0007(5) -0.0028(5) 0.0052(5)
N1 0.0158(7) 0.0218(8) 0.0220(7) -0.0009(6) -0.0011(5) 0.0005(6)
N2 0.0284(8) 0.0253(8) 0.0245(8) 0.0068(7) 0.0064(6) 0.0005(6)
N3 0.0192(7) 0.0224(8) 0.0186(7) -0.0011(6) -0.0006(5) -0.0006(6)
C1 0.0255(9) 0.0283(10) 0.0221(9) -0.0044(8) -0.0043(7) 0.0018(7)
C2 0.0247(9) 0.0319(11) 0.0338(11) 0.0001(8) -0.0069(8) 0.0140(9)
C3 0.0236(10) 0.0250(10) 0.0414(12) 0.0022(8) 0.0037(8) 0.0071(9)
C4 0.0309(10) 0.0237(10) 0.0323(10) -0.0007(8) 0.0043(8) -0.0004(8)
C5 0.0254(9) 0.0253(10) 0.0222(9) 0.0001(8) -0.0007(7) 0.0025(7)
C6 0.0152(8) 0.0223(9) 0.0223(9) -0.0007(7) 0.0006(6) 0.0043(7)
C7 0.0198(8) 0.0241(9) 0.0170(8) -0.0002(7) 0.0011(6) 0.0021(7)
C8 0.0256(16) 0.0286(15) 0.0294(15) 0.0069(12) -0.0018(12) -0.0034(11)
C9 0.0295(17) 0.0396(19) 0.069(2) 0.0107(14) -0.0061(14) -0.0157(16)
C8A 0.036(5) 0.033(5) 0.026(4) 0.020(4) -0.017(4) -0.011(4)
C9A 0.038(5) 0.029(5) 0.031(4) 0.013(4) -0.003(4) -0.007(4)
C10 0.0339(11) 0.0328(11) 0.0229(10) -0.0025(9) 0.0099(8) -0.0048(8)
C11 0.0439(14) 0.0531(16) 0.0498(14) -0.0144(12) 0.0241(11) -0.0154(12)
C12 0.0223(9) 0.0356(11) 0.0203(9) -0.0060(8) 0.0034(7) -0.0037(8)
C13 0.0316(11) 0.0344(12) 0.0420(12) -0.0005(9) 0.0155(9) -0.0062(9)
C14 0.0246(9) 0.0221(9) 0.0255(9) -0.0045(8) -0.0025(7) -0.0002(7)
C15 0.0424(12) 0.0231(10) 0.0375(11) -0.0042(9) 0.0012(9) 0.0017(9)

loop_
_atom_type_symbol
_atom_type_description
_atom_type_scat_dispersion_real
_atom_type_scat_dispersion_imag
_atom_type_scat_source
C C 0.0033 0.0016 'International Tables Vol C Tables 4.2.6.8 and 6.1.1.4'
H H 0.0000 0.0000 'International Tables Vol C Tables 4.2.6.8 and 6.1.1.4'
N N 0.0061 0.0033 'International Tables Vol C Tables 4.2.6.8 and 6.1.1.4'
O O 0.0106 0.0060 'International Tables Vol C Tables 4.2.6.8 and 6.1.1.4'
F F 0.0171 0.0103 'International Tables Vol C Tables 4.2.6.8 and 6.1.1.4'
P P 0.1023 0.0942 'International Tables Vol C Tables 4.2.6.8 and 6.1.1.4'

loop_
_geom_angle_atom_site_label_1
_geom_angle_atom_site_label_2
_geom_angle_atom_site_label_3
_geom_angle
O2 P1 N2 117.38(8)
O2 P1 N3 110.11(7)
N2 P1 N3 106.10(8)
O2 P1 N1 105.95(8)
N2 P1 N1 105.82(8)
N3 P1 N1 111.47(8)
C7 N1 P1 126.13(13)
C7 N1 H1N 118.0(14)
P1 N1 H1N 115.7(14)
C8 N2 C10 116.79(17)
C8 N2 C8A 33.4(4)
C10 N2 C8A 114.2(4)
C8 N2 P1 119.88(15)
C10 N2 P1 122.61(14)
C8A N2 P1 107.7(3)
C14 N3 C12 114.42(14)
C14 N3 P1 125.08(12)
C12 N3 P1 117.98(12)
C2 C1 C6 122.54(18)
C2 C1 H1A 118.7
C6 C1 H1A 118.7
C3 C2 C1 119.41(18)
C3 C2 H2 120.3
C1 C2 H2 120.3
C2 C3 C4 120.08(19)
C2 C3 H3 120.0
C4 C3 H3 120.0
C3 C4 C5 119.69(19)
C3 C4 H4 120.2
C5 C4 H4 120.2
C4 C5 C6 121.87(17)
C4 C5 H5A 119.1
C6 C5 H5A 119.1
C5 C6 C1 116.39(17)
C5 C6 C7 121.92(15)
C1 C6 C7 121.34(16)
O1 C7 N1 122.84(17)
O1 C7 C6 121.22(15)
N1 C7 C6 115.87(15)
N2 C8 C9 113.5(2)
N2 C8 H8A 108.9
C9 C8 H8A 108.9
N2 C8 H8B 108.9
C9 C8 H8B 108.9
H8A C8 H8B 107.7
C9A C8A N2 106.9(6)
C9A C8A H8AA 110.3
N2 C8A H8AA 110.3
C9A C8A H8AB 110.3
N2 C8A H8AB 110.3
H8AA C8A H8AB 108.6
C8A C9A H9AA 109.5
C8A C9A H9AB 109.5
H9AA C9A H9AB 109.5
C8A C9A H9AC 109.5
H9AA C9A H9AC 109.5
H9AB C9A H9AC 109.5
N2 C10 C11 114.35(18)
N2 C10 H10A 108.7
C11 C10 H10A 108.7
N2 C10 H10B 108.7
C11 C10 H10B 108.7
H10A C10 H10B 107.6
C10 C11 H11A 109.5
C10 C11 H11B 109.5
H11A C11 H11B 109.5
C10 C11 H11C 109.5
H11A C11 H11C 109.5
H11B C11 H11C 109.5
N3 C12 C13 113.92(16)
N3 C12 H12A 108.8
C13 C12 H12A 108.8
N3 C12 H12B 108.8
C13 C12 H12B 108.8
H12A C12 H12B 107.7
C12 C13 H13A 109.5
C12 C13 H13B 109.5
H13A C13 H13B 109.5
C12 C13 H13C 109.5
H13A C13 H13C 109.5
H13B C13 H13C 109.5
N3 C14 C15 112.69(16)
N3 C14 H14A 109.1
C15 C14 H14A 109.1
N3 C14 H14B 109.1
C15 C14 H14B 109.1
H14A C14 H14B 107.8
C14 C15 H15A 109.5
C14 C15 H15B 109.5
H15A C15 H15B 109.5
C14 C15 H15C 109.5
H15A C15 H15C 109.5
H15B C15 H15C 109.5

loop_
_geom_bond_atom_site_label_1
_geom_bond_atom_site_label_2
_geom_bond_distance
P1 O2 1.4855(13)
P1 N2 1.6354(16)
P1 N3 1.6387(15)
P1 N1 1.6885(16)
O1 C7 1.222(2)
N1 C7 1.374(2)
N1 H1N 0.860(15)
N2 C8 1.476(3)
N2 C10 1.476(2)
N2 C8A 1.553(7)
N3 C14 1.473(2)
N3 C12 1.478(2)
C1 C2 1.382(3)
C1 C6 1.396(2)
C1 H1A 0.9500
C2 C3 1.373(3)
C2 H2 0.9500
C3 C4 1.382(3)
C3 H3 0.9500
C4 C5 1.388(3)
C4 H4 0.9500
C5 C6 1.390(3)
C5 H5A 0.9500
C6 C7 1.506(3)
C8 C9 1.514(4)
C8 H8A 0.9900
C8 H8B 0.9900
C9 H9A 0.9800
C9 H9B 0.9800
C9 H9C 0.9800
C8A C9A 1.513(11)
C8A H8AA 0.9900
C8A H8AB 0.9900
C9A H9AA 0.9800
C9A H9AB 0.9800
C9A H9AC 0.9800
C10 C11 1.526(3)
C10 H10A 0.9900
C10 H10B 0.9900
C11 H11A 0.9800
C11 H11B 0.9800
C11 H11C 0.9800
C12 C13 1.520(3)
C12 H12A 0.9900
C12 H12B 0.9900
C13 H13A 0.9800
C13 H13B 0.9800
C13 H13C 0.9800
C14 C15 1.522(3)
C14 H14A 0.9900
C14 H14B 0.9900
C15 H15A 0.9800
C15 H15B 0.9800
C15 H15C 0.9800

loop_
_geom_hbond_atom_site_label_D
_geom_hbond_atom_site_label_H
_geom_hbond_atom_site_label_A
_geom_hbond_site_symmetry_A
_geom_hbond_distance_DH
_geom_hbond_distance_HA
_geom_hbond_distance_DA
_geom_hbond_angle_DHA
N1 H1N O2 3_666 0.860(15) 1.928(16) 2.7714(19) 167(2)

loop_
_geom_torsion_atom_site_label_1
_geom_torsion_atom_site_label_2
_geom_torsion_atom_site_label_3
_geom_torsion_atom_site_label_4
_geom_torsion
O2 P1 N1 C7 158.75(14)
N2 P1 N1 C7 -75.93(16)
N3 P1 N1 C7 38.97(17)
O2 P1 N2 C8 -72.0(2)
N3 P1 N2 C8 51.5(2)
N1 P1 N2 C8 170.05(18)
O2 P1 N2 C10 97.97(16)
N3 P1 N2 C10 -138.49(15)
N1 P1 N2 C10 -19.96(17)
O2 P1 N2 C8A -37.8(5)
N3 P1 N2 C8A 85.7(5)
N1 P1 N2 C8A -155.7(5)
O2 P1 N3 C14 159.56(14)
N2 P1 N3 C14 31.58(16)
N1 P1 N3 C14 -83.15(16)
O2 P1 N3 C12 -39.48(15)
N2 P1 N3 C12 -167.46(13)
N1 P1 N3 C12 77.81(15)
C6 C1 C2 C3 0.7(3)
C1 C2 C3 C4 -1.0(3)
C2 C3 C4 C5 -0.1(3)
C3 C4 C5 C6 1.6(3)
C4 C5 C6 C1 -1.9(3)
C4 C5 C6 C7 171.39(17)
C2 C1 C6 C5 0.7(3)
C2 C1 C6 C7 -172.59(17)
P1 N1 C7 O1 17.5(3)
P1 N1 C7 C6 -159.56(12)
C5 C6 C7 O1 -139.50(18)
C1 C6 C7 O1 33.4(3)
C5 C6 C7 N1 37.6(2)
C1 C6 C7 N1 -149.49(17)
C10 N2 C8 C9 -56.1(3)
C8A N2 C8 C9 37.9(6)
P1 N2 C8 C9 114.5(2)
C8 N2 C8A C9A -28.3(5)
C10 N2 C8A C9A 74.1(8)
P1 N2 C8A C9A -146.0(6)
C8 N2 C10 C11 100.8(2)
C8A N2 C10 C11 63.7(5)
P1 N2 C10 C11 -69.5(2)
C14 N3 C12 C13 77.6(2)
P1 N3 C12 C13 -85.37(18)
C12 N3 C14 C15 75.8(2)
P1 N3 C14 C15 -122.62(16)
